data_7032153
loop_
_publ_author_name
'Holthausen, Michael H.'
'Mallov, Ian'
'Stephan, Douglas W.'

_publ_section_title
;
 Phosphinimine-substituted boranes and borenium ions.
;
_journal_issue 40
_journal_name_full 'Dalton transactions (Cambridge, England : 2003)'
_journal_page_first 15201
_journal_page_last 15211
_journal_paper_doi 10.1039/c4dt02406k
_journal_volume 43
_journal_year 2014
_chemical_formula_moiety 'C14 H33 Cl N P Si'
_chemical_formula_sum 'C14 H33 Cl N P Si'
_chemical_formula_weight 309.92
_chemical_name_systematic
;
 ?
;
_space_group_IT_number 14
_symmetry_cell_setting monoclinic
_symmetry_space_group_name_Hall '-P 2yn'
_symmetry_space_group_name_H-M 'P 1 21/n 1'
_atom_sites_solution_hydrogens geom
_atom_sites_solution_primary direct
_atom_sites_solution_secondary difmap
_audit_creation_method SHELXL-97
_cell_angle_alpha 90.00
_cell_angle_beta 101.454(2)
_cell_angle_gamma 90.00
_cell_formula_units_Z 4
_cell_length_a 9.9618(7)
_cell_length_b 12.7168(10)
_cell_length_c 14.8199(11)
_cell_measurement_reflns_used 6001
_cell_measurement_temperature 150(2)
_cell_measurement_theta_max 54.914
_cell_measurement_theta_min 4.541
_cell_volume 1840.0(2)
_computing_cell_refinement
'Bruker SMART. Area-Detector Software Package. (Siemens Industrial Automation, 1993, Inc.: Madison, WI)'
_computing_data_collection
'Bruker SMART. Area-Detector Software Package. (Siemens Industrial Automation, 1993, Inc.: Madison, WI)'
_computing_data_reduction
'Bruker SAINT. Area-Detector Integration Software. (Siemens Industrial Automation, 1995, Inc.: Madison, WI)'
_computing_molecular_graphics 'Ortep for Windows (L. J. Farrugia, J. Appl. Cryst. 1997, 30, 565)'
_computing_publication_material 'WinGX v1.70.01 (L. J. Farrugia, J. Appl. Cryst. 1999, 32, 837)'
_computing_structure_refinement
'SHELX-97. Programs for Crystal Structure Analysis. (G. M. Sheldrick, 1997, Release 97-2, University of Gttingen, Germany)'
_computing_structure_solution
'SHELX-97. Programs for Crystal Structure Analysis. (G. M. Sheldrick, 1997, Release 97-2, University of Gttingen, Germany)'
_diffrn_ambient_temperature 150(2)
_diffrn_measured_fraction_theta_full 0.998
_diffrn_measured_fraction_theta_max 0.998
_diffrn_measurement_device_type 'Bruker Apex II CCD detector'
_diffrn_measurement_method 'phi and omega scans'
_diffrn_radiation_monochromator graphite
_diffrn_radiation_source 'fine-focus sealed tube'
_diffrn_radiation_type MoK\a
_diffrn_radiation_wavelength 0.71073
_diffrn_reflns_av_R_equivalents 0.0497
_diffrn_reflns_av_unetI/netI 0.0483
_diffrn_reflns_limit_h_max 12
_diffrn_reflns_limit_h_min -12
_diffrn_reflns_limit_k_max 16
_diffrn_reflns_limit_k_min -15
_diffrn_reflns_limit_l_max 16
_diffrn_reflns_limit_l_min -19
_diffrn_reflns_number 16773
_diffrn_reflns_theta_full 27.47
_diffrn_reflns_theta_max 27.47
_diffrn_reflns_theta_min 2.13
_exptl_absorpt_coefficient_mu 0.348
_exptl_absorpt_correction_T_max 0.7456
_exptl_absorpt_correction_T_min 0.6400
_exptl_absorpt_correction_type multi-scan
_exptl_absorpt_process_details
'SADABS. Area-Detector Integration Software. (Siemens Industrial Automation, 1995, Inc.: Madison, WI)'
_exptl_crystal_colour colourless
_exptl_crystal_density_diffrn 1.119
_exptl_crystal_density_method 'not measured'
_exptl_crystal_description block
_exptl_crystal_F_000 680
_exptl_crystal_size_max 0.10
_exptl_crystal_size_mid 0.10
_exptl_crystal_size_min 0.10
_refine_diff_density_max 0.671
_refine_diff_density_min -0.440
_refine_diff_density_rms 0.064
_refine_ls_extinction_method none
_refine_ls_goodness_of_fit_ref 1.010
_refine_ls_hydrogen_treatment constr
_refine_ls_matrix_type full
_refine_ls_number_parameters 174
_refine_ls_number_reflns 4205
_refine_ls_number_restraints 0
_refine_ls_restrained_S_all 1.010
_refine_ls_R_factor_all 0.0724
_refine_ls_R_factor_gt 0.0438
_refine_ls_shift/su_max 0.001
_refine_ls_shift/su_mean 0.000
_refine_ls_structure_factor_coef Fsqd
_refine_ls_weighting_details 'calc w=1/[\s^2^(Fo^2^)+(0.0782P)^2^+0.2023P] where P=(Fo^2^+2Fc^2^)/3'
_refine_ls_weighting_scheme calc
_refine_ls_wR_factor_gt 0.1206
_refine_ls_wR_factor_ref 0.1413
_reflns_number_gt 2842
_reflns_number_total 4205
_reflns_threshold_expression >2sigma(I)
_cod_data_source_file c4dt02406k1.cif
_cod_data_source_block 5a
_cod_depositor_comments 'Adding full bibliography for 7032148--7032159.cif.'
_cod_original_sg_symbol_H-M 'P 21/n'
_cod_database_code 7032153

loop_
_symmetry_equiv_pos_as_xyz
'x, y, z'
'-x+1/2, y+1/2, -z+1/2'
'-x, -y, -z'
'x-1/2, -y-1/2, z-1/2'

loop_
_atom_site_label
_atom_site_type_symbol
_atom_site_fract_x
_atom_site_fract_y
_atom_site_fract_z
_atom_site_U_iso_or_equiv
_atom_site_adp_type
_atom_site_occupancy
_atom_site_symmetry_multiplicity
_atom_site_calc_flag
_atom_site_refinement_flags
C1 C 0.6419(3) 0.63121(17) 0.25614(16) 0.0380(6) Uani 1 1 d .
H1A H 0.6090 0.5705 0.2173 0.057 Uiso 1 1 calc R
H1B H 0.5905 0.6367 0.3058 0.057 Uiso 1 1 calc R
H1C H 0.7395 0.6223 0.2826 0.057 Uiso 1 1 calc R
C2 C 0.6577(2) 0.87072(17) 0.25969(15) 0.0356(5) Uani 1 1 d .
H2A H 0.7564 0.8732 0.2845 0.053 Uiso 1 1 calc R
H2B H 0.6082 0.8671 0.3105 0.053 Uiso 1 1 calc R
H2C H 0.6299 0.9341 0.2232 0.053 Uiso 1 1 calc R
C3 C 0.7093(2) 0.87590(15) -0.05620(14) 0.0263(4) Uani 1 1 d .
C4 C 0.5576(2) 0.87235(19) -0.10312(16) 0.0418(6) Uani 1 1 d .
H4A H 0.5292 0.9415 -0.1292 0.063 Uiso 1 1 calc R
H4B H 0.5023 0.8535 -0.0577 0.063 Uiso 1 1 calc R
H4C H 0.5442 0.8197 -0.1524 0.063 Uiso 1 1 calc R
C5 C 0.7219(2) 0.96828(17) 0.01247(16) 0.0403(6) Uani 1 1 d .
H5A H 0.6876 1.0327 -0.0205 0.060 Uiso 1 1 calc R
H5B H 0.8183 0.9778 0.0420 0.060 Uiso 1 1 calc R
H5C H 0.6680 0.9530 0.0595 0.060 Uiso 1 1 calc R
C6 C 0.7941(2) 0.90079(17) -0.12952(15) 0.0364(5) Uani 1 1 d .
H6A H 0.7878 0.8419 -0.1728 0.055 Uiso 1 1 calc R
H6B H 0.8900 0.9117 -0.0996 0.055 Uiso 1 1 calc R
H6C H 0.7585 0.9647 -0.1629 0.055 Uiso 1 1 calc R
C7 C 0.94832(19) 0.73954(14) 0.04648(14) 0.0232(4) Uani 1 1 d .
C8 C 0.9826(2) 0.65934(18) 0.12618(15) 0.0359(5) Uani 1 1 d .
H8A H 0.9522 0.5891 0.1036 0.054 Uiso 1 1 calc R
H8B H 0.9355 0.6795 0.1757 0.054 Uiso 1 1 calc R
H8C H 1.0817 0.6585 0.1498 0.054 Uiso 1 1 calc R
C9 C 1.0222(2) 0.70742(18) -0.03067(14) 0.0327(5) Uani 1 1 d .
H9A H 0.9964 0.7555 -0.0829 0.049 Uiso 1 1 calc R
H9B H 0.9961 0.6355 -0.0505 0.049 Uiso 1 1 calc R
H9C H 1.1215 0.7108 -0.0080 0.049 Uiso 1 1 calc R
C10 C 1.0070(2) 0.84457(18) 0.08698(15) 0.0362(5) Uani 1 1 d .
H10A H 1.1036 0.8354 0.1160 0.054 Uiso 1 1 calc R
H10B H 0.9557 0.8685 0.1332 0.054 Uiso 1 1 calc R
H10C H 0.9991 0.8970 0.0377 0.054 Uiso 1 1 calc R
C11 C 0.6877(2) 0.63321(16) -0.06422(14) 0.0273(5) Uani 1 1 d .
C12 C 0.7517(2) 0.53164(17) -0.01892(16) 0.0384(6) Uani 1 1 d .
H12A H 0.7407 0.5293 0.0453 0.058 Uiso 1 1 calc R
H12B H 0.8494 0.5300 -0.0210 0.058 Uiso 1 1 calc R
H12C H 0.7058 0.4708 -0.0521 0.058 Uiso 1 1 calc R
C13 C 0.7107(3) 0.63693(19) -0.16388(14) 0.0403(6) Uani 1 1 d .
H13A H 0.6737 0.5729 -0.1964 0.060 Uiso 1 1 calc R
H13B H 0.8090 0.6417 -0.1634 0.060 Uiso 1 1 calc R
H13C H 0.6640 0.6985 -0.1953 0.060 Uiso 1 1 calc R
C14 C 0.5329(2) 0.62425(19) -0.06606(17) 0.0435(6) Uani 1 1 d .
H14A H 0.4986 0.5574 -0.0947 0.065 Uiso 1 1 calc R
H14B H 0.4848 0.6827 -0.1017 0.065 Uiso 1 1 calc R
H14C H 0.5168 0.6269 -0.0030 0.065 Uiso 1 1 calc R
N1 N 0.69327(17) 0.75003(12) 0.09796(12) 0.0275(4) Uani 1 1 d .
P1 P 0.75571(5) 0.74972(3) 0.01016(3) 0.01740(15) Uani 1 1 d .
Si1 Si 0.61696(5) 0.75270(4) 0.18544(4) 0.01992(16) Uani 1 1 d .
Cl1 Cl 0.40188(6) 0.76098(5) 0.14058(5) 0.0468(2) Uani 1 1 d .

loop_
_atom_site_aniso_label
_atom_site_aniso_U_11
_atom_site_aniso_U_22
_atom_site_aniso_U_33
_atom_site_aniso_U_23
_atom_site_aniso_U_13
_atom_site_aniso_U_12
C1 0.0564(15) 0.0304(12) 0.0326(13) 0.0074(9) 0.0217(11) 0.0085(10)
C2 0.0525(14) 0.0332(12) 0.0238(12) -0.0042(9) 0.0142(10) -0.0063(10)
C3 0.0332(11) 0.0273(11) 0.0201(11) 0.0048(8) 0.0093(8) 0.0084(8)
C4 0.0369(13) 0.0529(15) 0.0333(14) 0.0099(11) 0.0012(10) 0.0201(10)
C5 0.0589(15) 0.0273(12) 0.0389(14) 0.0026(10) 0.0198(12) 0.0126(10)
C6 0.0527(14) 0.0323(12) 0.0277(12) 0.0088(9) 0.0168(10) 0.0052(10)
C7 0.0179(9) 0.0318(11) 0.0199(10) 0.0013(8) 0.0037(7) 0.0019(7)
C8 0.0315(12) 0.0521(15) 0.0224(12) 0.0066(10) 0.0013(9) 0.0094(10)
C9 0.0253(11) 0.0449(13) 0.0306(12) 0.0025(10) 0.0123(9) 0.0076(9)
C10 0.0265(11) 0.0461(14) 0.0342(13) -0.0085(10) 0.0013(9) -0.0093(9)
C11 0.0298(11) 0.0298(11) 0.0215(11) -0.0048(8) 0.0033(8) -0.0064(8)
C12 0.0522(14) 0.0235(12) 0.0409(14) -0.0017(9) 0.0126(11) -0.0029(9)
C13 0.0535(15) 0.0460(14) 0.0205(12) -0.0121(10) 0.0048(10) -0.0065(11)
C14 0.0309(12) 0.0510(15) 0.0462(15) -0.0097(12) 0.0016(10) -0.0163(10)
N1 0.0270(10) 0.0391(11) 0.0192(10) 0.0015(7) 0.0112(7) 0.0016(7)
P1 0.0178(3) 0.0227(3) 0.0123(3) 0.00018(18) 0.00452(18) 0.00116(17)
Si1 0.0213(3) 0.0241(3) 0.0162(3) 0.0017(2) 0.0083(2) 0.00157(19)
Cl1 0.0210(3) 0.0685(5) 0.0525(4) -0.0025(3) 0.0112(3) 0.0038(2)

loop_
_atom_type_symbol
_atom_type_description
_atom_type_scat_dispersion_real
_atom_type_scat_dispersion_imag
_atom_type_scat_source
C C 0.0033 0.0016 'International Tables Vol C Tables 4.2.6.8 and 6.1.1.4'
H H 0.0000 0.0000 'International Tables Vol C Tables 4.2.6.8 and 6.1.1.4'
N N 0.0061 0.0033 'International Tables Vol C Tables 4.2.6.8 and 6.1.1.4'
P P 0.1023 0.0942 'International Tables Vol C Tables 4.2.6.8 and 6.1.1.4'
Si Si 0.0817 0.0704 'International Tables Vol C Tables 4.2.6.8 and 6.1.1.4'
Cl Cl 0.1484 0.1585 'International Tables Vol C Tables 4.2.6.8 and 6.1.1.4'

loop_
_geom_angle_atom_site_label_1
_geom_angle_atom_site_label_2
_geom_angle_atom_site_label_3
_geom_angle
Si1 C1 H1A 109.5
Si1 C1 H1B 109.5
H1A C1 H1B 109.5
Si1 C1 H1C 109.5
H1A C1 H1C 109.5
H1B C1 H1C 109.5
Si1 C2 H2A 109.5
Si1 C2 H2B 109.5
H2A C2 H2B 109.5
Si1 C2 H2C 109.5
H2A C2 H2C 109.5
H2B C2 H2C 109.5
C4 C3 C6 108.44(17)
C4 C3 C5 105.39(17)
C6 C3 C5 108.99(17)
C4 C3 P1 109.15(14)
C6 C3 P1 115.52(13)
C5 C3 P1 108.88(14)
C3 C4 H4A 109.5
C3 C4 H4B 109.5
H4A C4 H4B 109.5
C3 C4 H4C 109.5
H4A C4 H4C 109.5
H4B C4 H4C 109.5
C3 C5 H5A 109.5
C3 C5 H5B 109.5
H5A C5 H5B 109.5
C3 C5 H5C 109.5
H5A C5 H5C 109.5
H5B C5 H5C 109.5
C3 C6 H6A 109.5
C3 C6 H6B 109.5
H6A C6 H6B 109.5
C3 C6 H6C 109.5
H6A C6 H6C 109.5
H6B C6 H6C 109.5
C10 C7 C9 108.80(16)
C10 C7 C8 105.47(17)
C9 C7 C8 109.16(16)
C10 C7 P1 109.77(13)
C9 C7 P1 114.59(14)
C8 C7 P1 108.66(13)
C7 C8 H8A 109.5
C7 C8 H8B 109.5
H8A C8 H8B 109.5
C7 C8 H8C 109.5
H8A C8 H8C 109.5
H8B C8 H8C 109.5
C7 C9 H9A 109.5
C7 C9 H9B 109.5
H9A C9 H9B 109.5
C7 C9 H9C 109.5
H9A C9 H9C 109.5
H9B C9 H9C 109.5
C7 C10 H10A 109.5
C7 C10 H10B 109.5
H10A C10 H10B 109.5
C7 C10 H10C 109.5
H10A C10 H10C 109.5
H10B C10 H10C 109.5
C12 C11 C13 108.52(17)
C12 C11 C14 105.83(17)
C13 C11 C14 108.91(18)
C12 C11 P1 109.57(14)
C13 C11 P1 115.53(14)
C14 C11 P1 108.05(14)
C11 C12 H12A 109.5
C11 C12 H12B 109.5
H12A C12 H12B 109.5
C11 C12 H12C 109.5
H12A C12 H12C 109.5
H12B C12 H12C 109.5
C11 C13 H13A 109.5
C11 C13 H13B 109.5
H13A C13 H13B 109.5
C11 C13 H13C 109.5
H13A C13 H13C 109.5
H13B C13 H13C 109.5
C11 C14 H14A 109.5
C11 C14 H14B 109.5
H14A C14 H14B 109.5
C11 C14 H14C 109.5
H14A C14 H14C 109.5
H14B C14 H14C 109.5
P1 N1 Si1 175.79(13)
N1 P1 C11 109.54(9)
N1 P1 C3 109.69(8)
C11 P1 C3 109.85(10)
N1 P1 C7 108.35(9)
C11 P1 C7 109.77(8)
C3 P1 C7 109.61(9)
N1 Si1 C1 113.63(9)
N1 Si1 C2 114.01(9)
C1 Si1 C2 110.43(11)
N1 Si1 Cl1 110.77(7)
C1 Si1 Cl1 103.46(8)
C2 Si1 Cl1 103.55(8)

loop_
_geom_bond_atom_site_label_1
_geom_bond_atom_site_label_2
_geom_bond_distance
C1 Si1 1.856(2)
C1 H1A 0.9800
C1 H1B 0.9800
C1 H1C 0.9800
C2 Si1 1.858(2)
C2 H2A 0.9800
C2 H2B 0.9800
C2 H2C 0.9800
C3 C4 1.534(3)
C3 C6 1.536(3)
C3 C5 1.543(3)
C3 P1 1.8908(19)
C4 H4A 0.9800
C4 H4B 0.9800
C4 H4C 0.9800
C5 H5A 0.9800
C5 H5B 0.9800
C5 H5C 0.9800
C6 H6A 0.9800
C6 H6B 0.9800
C6 H6C 0.9800
C7 C10 1.532(3)
C7 C9 1.533(3)
C7 C8 1.546(3)
C7 P1 1.8915(19)
C8 H8A 0.9800
C8 H8B 0.9800
C8 H8C 0.9800
C9 H9A 0.9800
C9 H9B 0.9800
C9 H9C 0.9800
C10 H10A 0.9800
C10 H10B 0.9800
C10 H10C 0.9800
C11 C12 1.535(3)
C11 C13 1.540(3)
C11 C14 1.541(3)
C11 P1 1.890(2)
C12 H12A 0.9800
C12 H12B 0.9800
C12 H12C 0.9800
C13 H13A 0.9800
C13 H13B 0.9800
C13 H13C 0.9800
C14 H14A 0.9800
C14 H14B 0.9800
C14 H14C 0.9800
N1 P1 1.5498(16)
N1 Si1 1.6282(16)
Si1 Cl1 2.1161(8)

loop_
_geom_torsion_atom_site_label_1
_geom_torsion_atom_site_label_2
_geom_torsion_atom_site_label_3
_geom_torsion_atom_site_label_4
_geom_torsion
Si1 N1 P1 C11 -70.6(16)
Si1 N1 P1 C3 50.0(16)
Si1 N1 P1 C7 169.7(16)
C12 C11 P1 N1 -71.89(16)
C13 C11 P1 N1 165.21(15)
C14 C11 P1 N1 42.97(17)
C12 C11 P1 C3 167.56(13)
C13 C11 P1 C3 44.65(18)
C14 C11 P1 C3 -77.59(16)
C12 C11 P1 C7 46.97(16)
C13 C11 P1 C7 -75.94(17)
C14 C11 P1 C7 161.82(15)
C4 C3 P1 N1 -73.44(16)
C6 C3 P1 N1 164.10(16)
C5 C3 P1 N1 41.12(17)
C4 C3 P1 C11 47.03(16)
C6 C3 P1 C11 -75.44(18)
C5 C3 P1 C11 161.59(14)
C4 C3 P1 C7 167.71(14)
C6 C3 P1 C7 45.25(18)
C5 C3 P1 C7 -77.73(15)
C10 C7 P1 N1 -73.59(15)
C9 C7 P1 N1 163.65(14)
C8 C7 P1 N1 41.27(16)
C10 C7 P1 C11 166.82(14)
C9 C7 P1 C11 44.07(17)
C8 C7 P1 C11 -78.31(16)
C10 C7 P1 C3 46.08(16)
C9 C7 P1 C3 -76.68(16)
C8 C7 P1 C3 160.95(14)
P1 N1 Si1 C1 127.7(16)
P1 N1 Si1 C2 -104.5(16)
P1 N1 Si1 Cl1 11.8(16)
